data_7018481
loop_
_publ_author_name
'Chen, Ziyi'
'Luo, Daibing'
'Luo, Xiuchao'
'Kang, Maoping'
'Lin, Zhien'

_publ_section_title
;
 Two-dimensional assembly of tetrahedral chalcogenide clusters with
 tetrakis(imidazolyl)borate ligands.
;
_journal_issue 14
_journal_name_full 'Dalton transactions (Cambridge, England : 2003)'
_journal_page_first 3942
_journal_page_last 3944
_journal_paper_doi 10.1039/c2dt12043g
_journal_volume 41
_journal_year 2012
_chemical_formula_sum 'C162 H137 B Cd17 N8 S29'
_chemical_formula_weight 5047.15
_chemical_name_systematic
;
?
;
_space_group_IT_number 2
_symmetry_cell_setting triclinic
_symmetry_space_group_name_Hall '-P 1'
_symmetry_space_group_name_H-M 'P -1'
_atom_sites_solution_hydrogens geom
_atom_sites_solution_primary direct
_atom_sites_solution_secondary difmap
_audit_creation_method SHELXL-97
_cell_angle_alpha 103.749(2)
_cell_angle_beta 93.328(2)
_cell_angle_gamma 117.501(2)
_cell_formula_units_Z 2
_cell_length_a 18.8164(2)
_cell_length_b 19.3559(2)
_cell_length_c 30.0200(4)
_cell_measurement_reflns_used 28172
_cell_measurement_temperature 293(2)
_cell_measurement_theta_max 28.9457
_cell_measurement_theta_min 2.8430
_cell_volume 9239.8(3)
_computing_structure_refinement 'SHELXL-97 (Sheldrick, 1997)'
_computing_structure_solution 'SHELXS-97 (Sheldrick, 1990)'
_diffrn_ambient_temperature 293(2)
_diffrn_measured_fraction_theta_full 0.998
_diffrn_measured_fraction_theta_max 0.998
_diffrn_measurement_device_type 'Xcalibur, Eos'
_diffrn_measurement_method '\w scans'
_diffrn_radiation_monochromator graphite
_diffrn_radiation_source 'fine-focus sealed tube'
_diffrn_radiation_type MoK\a
_diffrn_radiation_wavelength 0.71073
_diffrn_reflns_av_R_equivalents 0.0216
_diffrn_reflns_av_sigmaI/netI 0.0353
_diffrn_reflns_limit_h_max 22
_diffrn_reflns_limit_h_min -20
_diffrn_reflns_limit_k_max 22
_diffrn_reflns_limit_k_min -23
_diffrn_reflns_limit_l_max 35
_diffrn_reflns_limit_l_min -35
_diffrn_reflns_number 69846
_diffrn_reflns_theta_full 25.00
_diffrn_reflns_theta_max 25.00
_diffrn_reflns_theta_min 2.85
_exptl_absorpt_coefficient_mu 2.286
_exptl_absorpt_correction_T_max 1.00000
_exptl_absorpt_correction_T_min 0.87634
_exptl_absorpt_correction_type multi-scan
_exptl_crystal_colour colorless
_exptl_crystal_density_diffrn 1.814
_exptl_crystal_density_method 'not measured'
_exptl_crystal_description prism
_exptl_crystal_F_000 4900
_exptl_crystal_size_max 0.22
_exptl_crystal_size_mid 0.16
_exptl_crystal_size_min 0.14
_refine_diff_density_max 1.788
_refine_diff_density_min -0.964
_refine_diff_density_rms 0.129
_refine_ls_extinction_method none
_refine_ls_goodness_of_fit_ref 1.014
_refine_ls_hydrogen_treatment constr
_refine_ls_matrix_type full
_refine_ls_number_parameters 904
_refine_ls_number_reflns 32493
_refine_ls_number_restraints 0
_refine_ls_restrained_S_all 1.014
_refine_ls_R_factor_all 0.0790
_refine_ls_R_factor_gt 0.0576
_refine_ls_shift/su_max 0.005
_refine_ls_shift/su_mean 0.000
_refine_ls_structure_factor_coef Fsqd
_refine_ls_weighting_details 'calc w=1/[\s^2^(Fo^2^)+(0.0670P)^2^+56.3245P] where P=(Fo^2^+2Fc^2^)/3'
_refine_ls_weighting_scheme calc
_refine_ls_wR_factor_gt 0.1449
_refine_ls_wR_factor_ref 0.1607
_reflns_number_gt 24211
_reflns_number_total 32493
_reflns_threshold_expression >2sigma(I)
_cod_data_source_file c2dt12043g.txt
_cod_data_source_block 1
_cod_original_cell_volume 9239.8(2)
_cod_original_sg_symbol_H-M P-1
_cod_database_code 7018481

loop_
_symmetry_equiv_pos_as_xyz
'x, y, z'
'-x, -y, -z'

loop_
_atom_site_label
_atom_site_type_symbol
_atom_site_fract_x
_atom_site_fract_y
_atom_site_fract_z
_atom_site_U_iso_or_equiv
_atom_site_adp_type
_atom_site_occupancy
_atom_site_symmetry_multiplicity
_atom_site_calc_flag
_atom_site_refinement_flags
Cd1 Cd 0.25023(4) 0.03690(3) 0.25388(2) 0.04726(15) Uani 1 1 d .
Cd2 Cd 0.22795(4) 0.21014(4) 0.21514(2) 0.05058(15) Uani 1 1 d .
Cd3 Cd -0.12839(4) -0.17032(4) 0.15388(2) 0.05158(16) Uani 1 1 d .
Cd4 Cd 0.04222(4) -0.17915(4) 0.23714(2) 0.05511(17) Uani 1 1 d .
Cd5 Cd 0.27119(4) -0.13224(4) 0.15428(2) 0.05740(17) Uani 1 1 d .
Cd6 Cd 0.09726(4) -0.06539(4) 0.12880(2) 0.05259(16) Uani 1 1 d .
Cd7 Cd 0.26448(4) -0.14465(4) 0.29486(2) 0.05548(16) Uani 1 1 d .
Cd8 Cd 0.02709(4) 0.02953(4) 0.24850(2) 0.05737(17) Uani 1 1 d .
Cd9 Cd 0.46141(4) 0.24788(4) 0.26632(3) 0.06028(18) Uani 1 1 d .
Cd10 Cd 0.21342(4) 0.20520(4) 0.35257(2) 0.05875(17) Uani 1 1 d .
Cd11 Cd 0.46612(4) 0.03821(4) 0.26538(3) 0.06236(19) Uani 1 1 d .
Cd12 Cd 0.41108(4) -0.19500(4) 0.22120(2) 0.05671(17) Uani 1 1 d .
Cd13 Cd 0.17916(4) -0.01115(4) 0.37360(2) 0.06241(18) Uani 1 1 d .
Cd14 Cd 0.33436(4) 0.08694(4) 0.13361(3) 0.06001(18) Uani 1 1 d .
Cd15 Cd 0.42238(4) 0.31483(4) 0.16014(3) 0.06253(18) Uani 1 1 d .
Cd16 Cd 0.41072(4) 0.16705(4) 0.37877(2) 0.06324(18) Uani 1 1 d .
Cd17 Cd 0.29002(5) 0.20782(5) 0.48445(3) 0.0716(2) Uani 1 1 d .
S1 S 0.26319(12) 0.10145(12) 0.33862(7) 0.0490(5) Uani 1 1 d .
S2 S 0.31988(12) 0.14674(11) 0.21567(7) 0.0463(5) Uani 1 1 d .
S3 S 0.31171(12) -0.05569(11) 0.24066(7) 0.0446(4) Uani 1 1 d .
S4 S 0.10180(12) -0.04642(11) 0.21552(7) 0.0448(4) Uani 1 1 d .
S5 S 0.26955(18) 0.29375(16) 0.43648(8) 0.0744(7) Uani 1 1 d .
S6 S 0.47297(16) 0.29400(16) 0.35282(10) 0.0745(7) Uani 1 1 d .
S7 S 0.51476(15) 0.15327(16) 0.22980(10) 0.0716(7) Uani 1 1 d .
S8 S 0.16257(16) 0.06587(16) 0.44874(9) 0.0700(7) Uani 1 1 d .
S9 S 0.37468(16) -0.02206(15) 0.12292(11) 0.0733(7) Uani 1 1 d .
S10 S 0.04123(15) -0.10217(15) 0.31874(9) 0.0691(7) Uani 1 1 d .
S11 S 0.26751(16) -0.07869(16) 0.37832(9) 0.0666(6) Uani 1 1 d .
S12 S 0.53079(15) -0.05178(15) 0.25337(9) 0.0650(6) Uani 1 1 d .
S13 S 0.32567(14) -0.23918(14) 0.28082(9) 0.0592(6) Uani 1 1 d .
S14 S 0.06081(15) 0.10580(15) 0.33355(8) 0.0612(6) Uani 1 1 d .
S15 S 0.27289(15) 0.29591(14) 0.30015(8) 0.0607(6) Uani 1 1 d .
S16 S 0.12656(14) -0.24790(14) 0.23774(9) 0.0593(6) Uani 1 1 d .
S17 S -0.12474(13) -0.05337(14) 0.21470(8) 0.0570(5) Uani 1 1 d .
S18 S 0.33341(16) -0.22555(14) 0.14105(8) 0.0624(6) Uani 1 1 d .
S19 S 0.12433(14) -0.18674(14) 0.11939(8) 0.0585(6) Uani 1 1 d .
S20 S 0.19054(14) 0.05090(14) 0.09929(8) 0.0581(5) Uani 1 1 d .
S21 S 0.07655(13) 0.10950(13) 0.18816(8) 0.0533(5) Uani 1 1 d .
S22 S -0.10464(14) -0.26334(13) 0.19279(9) 0.0601(6) Uani 1 1 d .
S23 S 0.27710(13) 0.28804(12) 0.15587(8) 0.0518(5) Uani 1 1 d .
S24 S -0.04821(12) -0.10412(13) 0.09711(7) 0.0498(5) Uani 1 1 d .
S25 S 0.2933(2) 0.2392(2) 0.56782(11) 0.1117(12) Uani 1 1 d .
S26 S 0.44673(18) 0.20413(15) 0.11362(13) 0.0858(9) Uani 1 1 d .
S27 S 0.49843(17) 0.37572(15) 0.24292(11) 0.0780(8) Uani 1 1 d .
S28 S 0.45710(16) 0.06317(17) 0.35082(9) 0.0714(7) Uani 1 1 d .
S29 S 0.41448(18) 0.1944(2) 0.46466(10) 0.0852(8) Uani 1 1 d .
N1 N 0.4715(4) -0.2704(4) 0.2024(3) 0.0567(18) Uani 1 1 d .
N2 N 0.5112(4) -0.3461(4) 0.1547(2) 0.0478(16) Uani 1 1 d .
N3 N 0.7439(4) -0.2527(4) 0.1128(3) 0.0528(17) Uani 1 1 d .
N4 N 0.6103(4) -0.3340(4) 0.0995(2) 0.0498(16) Uani 1 1 d .
N5 N 0.4796(5) -0.5858(5) 0.1286(3) 0.068(2) Uani 1 1 d .
N6 N 0.5223(4) -0.4686(4) 0.1133(3) 0.0558(18) Uani 1 1 d .
N7 N 0.3855(6) -0.4039(7) 0.0108(3) 0.089(3) Uani 1 1 d .
N8 N 0.4591(4) -0.4126(4) 0.0678(2) 0.0556(18) Uani 1 1 d .
B1 B 0.5257(6) -0.3898(6) 0.1088(3) 0.049(2) Uani 1 1 d .
C1 C 0.4670(5) -0.3084(5) 0.1586(3) 0.053(2) Uani 1 1 d .
H1A H 0.4362 -0.3087 0.1331 0.064 Uiso 1 1 calc R
C2 C 0.5464(6) -0.3310(6) 0.2000(3) 0.060(2) Uani 1 1 d .
H2A H 0.5809 -0.3495 0.2091 0.072 Uiso 1 1 calc R
C3 C 0.5221(6) -0.2847(6) 0.2288(3) 0.062(2) Uani 1 1 d .
H3A H 0.5373 -0.2657 0.2612 0.075 Uiso 1 1 calc R
C4 C 0.6777(5) -0.2788(5) 0.1308(3) 0.052(2) Uani 1 1 d .
H4A H 0.6780 -0.2605 0.1624 0.063 Uiso 1 1 calc R
C5 C 0.7173(5) -0.2954(6) 0.0660(3) 0.068(3) Uani 1 1 d .
H5A H 0.7503 -0.2905 0.0437 0.081 Uiso 1 1 calc R
C6 C 0.6360(5) -0.3454(6) 0.0576(3) 0.067(3) Uani 1 1 d .
H6A H 0.6031 -0.3812 0.0289 0.080 Uiso 1 1 calc R
C7 C 0.4798(5) -0.5170(5) 0.1376(3) 0.060(2) Uani 1 1 d .
H7A H 0.4522 -0.5026 0.1595 0.071 Uiso 1 1 calc R
C8 C 0.5271(8) -0.5818(7) 0.0959(5) 0.101(4) Uani 1 1 d .
H8A H 0.5395 -0.6224 0.0824 0.121 Uiso 1 1 calc R
C9 C 0.5535(7) -0.5120(6) 0.0857(4) 0.084(4) Uani 1 1 d .
H9A H 0.5865 -0.4954 0.0642 0.101 Uiso 1 1 calc R
C10 C 0.4527(6) -0.3660(7) 0.0423(4) 0.075(3) Uani 1 1 d .
H10A H 0.4924 -0.3121 0.0468 0.090 Uiso 1 1 calc R
C11 C 0.3446(7) -0.4785(8) 0.0171(4) 0.090(4) Uani 1 1 d .
H11A H 0.2931 -0.5192 0.0001 0.108 Uiso 1 1 calc R
C12 C 0.3873(6) -0.4857(7) 0.0503(4) 0.080(3) Uani 1 1 d .
H12A H 0.3718 -0.5318 0.0601 0.096 Uiso 1 1 calc R
C51 C 0.1865(6) 0.3042(8) 0.4542(4) 0.087(3) Uiso 1 1 d G
C52 C 0.1180(8) 0.2418(6) 0.4628(5) 0.175(8) Uiso 1 1 d G
H52A H 0.1147 0.1914 0.4596 0.210 Uiso 1 1 calc R
C53 C 0.0545(7) 0.2548(10) 0.4760(5) 0.243(13) Uiso 1 1 d G
H53A H 0.0087 0.2131 0.4817 0.291 Uiso 1 1 calc R
C54 C 0.0595(9) 0.3302(13) 0.4807(5) 0.175(8) Uiso 1 1 d G
H54A H 0.0170 0.3389 0.4895 0.210 Uiso 1 1 calc R
C55 C 0.1280(12) 0.3926(9) 0.4721(6) 0.38(2) Uiso 1 1 d G
H55A H 0.1313 0.4430 0.4753 0.451 Uiso 1 1 calc R
C56 C 0.1914(9) 0.3796(7) 0.4589(6) 0.36(2) Uiso 1 1 d G
H56A H 0.2372 0.4213 0.4532 0.431 Uiso 1 1 calc R
C61 C 0.5799(5) 0.3489(6) 0.3712(3) 0.089(3) Uiso 1 1 d G
C62 C 0.6219(6) 0.3204(5) 0.3944(3) 0.109(4) Uiso 1 1 d G
H62A H 0.5935 0.2706 0.4003 0.131 Uiso 1 1 calc R
C63 C 0.7063(7) 0.3664(8) 0.4087(4) 0.156(7) Uiso 1 1 d G
H63A H 0.7344 0.3474 0.4242 0.188 Uiso 1 1 calc R
C64 C 0.7487(5) 0.4410(8) 0.3998(5) 0.180(8) Uiso 1 1 d G
H64A H 0.8052 0.4717 0.4093 0.216 Uiso 1 1 calc R
C65 C 0.7067(7) 0.4694(6) 0.3766(5) 0.206(10) Uiso 1 1 d G
H65A H 0.7351 0.5193 0.3707 0.247 Uiso 1 1 calc R
C66 C 0.6223(7) 0.4234(6) 0.3623(4) 0.133(5) Uiso 1 1 d G
H66A H 0.5942 0.4425 0.3468 0.160 Uiso 1 1 calc R
C71 C 0.6211(5) 0.2065(6) 0.2382(4) 0.078(3) Uiso 1 1 d G
C72 C 0.6713(7) 0.2599(7) 0.2809(3) 0.149(6) Uiso 1 1 d G
H72A H 0.6486 0.2669 0.3072 0.178 Uiso 1 1 calc R
C73 C 0.7554(7) 0.3028(7) 0.2844(4) 0.178(8) Uiso 1 1 d G
H73A H 0.7890 0.3385 0.3130 0.213 Uiso 1 1 calc R
C74 C 0.7893(5) 0.2923(8) 0.2451(6) 0.172(8) Uiso 1 1 d G
H74A H 0.8456 0.3209 0.2474 0.207 Uiso 1 1 calc R
C75 C 0.7391(8) 0.2389(9) 0.2024(5) 0.192(9) Uiso 1 1 d G
H75A H 0.7618 0.2319 0.1761 0.231 Uiso 1 1 calc R
C76 C 0.6550(7) 0.1960(7) 0.1989(3) 0.161(7) Uiso 1 1 d G
H76A H 0.6214 0.1603 0.1704 0.193 Uiso 1 1 calc R
C81 C 0.1666(6) 0.0183(5) 0.4917(3) 0.081(3) Uiso 1 1 d G
C82 C 0.2356(5) 0.0131(6) 0.5048(4) 0.120(5) Uiso 1 1 d G
H82A H 0.2789 0.0307 0.4891 0.144 Uiso 1 1 calc R
C83 C 0.2400(7) -0.0186(7) 0.5412(4) 0.157(7) Uiso 1 1 d G
H83A H 0.2861 -0.0221 0.5499 0.189 Uiso 1 1 calc R
C84 C 0.1753(9) -0.0449(8) 0.5646(4) 0.176(8) Uiso 1 1 d G
H84A H 0.1781 -0.0661 0.5890 0.211 Uiso 1 1 calc R
C85 C 0.1062(8) -0.0397(8) 0.5516(4) 0.190(9) Uiso 1 1 d G
H85A H 0.0629 -0.0573 0.5672 0.229 Uiso 1 1 calc R
C86 C 0.1019(5) -0.0081(7) 0.5151(4) 0.168(8) Uiso 1 1 d G
H86A H 0.0557 -0.0045 0.5064 0.202 Uiso 1 1 calc R
C91 C 0.3655(6) -0.0647(6) 0.0629(3) 0.076(3) Uiso 1 1 d G
C92 C 0.3242(6) -0.1482(5) 0.0405(4) 0.125(5) Uiso 1 1 d G
H92A H 0.2994 -0.1846 0.0573 0.150 Uiso 1 1 calc R
C93 C 0.3201(7) -0.1773(6) -0.0072(4) 0.146(6) Uiso 1 1 d G
H93A H 0.2924 -0.2331 -0.0222 0.176 Uiso 1 1 calc R
C94 C 0.3572(9) -0.1228(10) -0.0324(3) 0.181(8) Uiso 1 1 d G
H94A H 0.3545 -0.1422 -0.0643 0.217 Uiso 1 1 calc R
C95 C 0.3986(9) -0.0393(9) -0.0099(5) 0.270(15) Uiso 1 1 d G
H95A H 0.4234 -0.0029 -0.0268 0.324 Uiso 1 1 calc R
C96 C 0.4027(7) -0.0102(5) 0.0377(5) 0.207(10) Uiso 1 1 d G
H96A H 0.4304 0.0456 0.0527 0.249 Uiso 1 1 calc R
C101 C -0.0205(5) -0.1692(5) 0.3489(3) 0.080(3) Uiso 1 1 d G
C102 C -0.0529(6) -0.2531(5) 0.3310(3) 0.104(4) Uiso 1 1 d G
H10B H -0.0420 -0.2749 0.3029 0.125 Uiso 1 1 calc R
C103 C -0.1017(6) -0.3044(5) 0.3552(4) 0.152(7) Uiso 1 1 d G
H10C H -0.1234 -0.3606 0.3432 0.182 Uiso 1 1 calc R
C104 C -0.1180(7) -0.2718(7) 0.3972(4) 0.173(8) Uiso 1 1 d G
H10D H -0.1506 -0.3061 0.4134 0.207 Uiso 1 1 calc R
C105 C -0.0856(7) -0.1878(8) 0.4151(3) 0.175(8) Uiso 1 1 d G
H10E H -0.0965 -0.1660 0.4433 0.210 Uiso 1 1 calc R
C106 C -0.0368(6) -0.1365(5) 0.3909(3) 0.123(5) Uiso 1 1 d G
H10F H -0.0151 -0.0804 0.4029 0.147 Uiso 1 1 calc R
C111 C 0.2174(5) -0.1606(4) 0.4015(3) 0.073(3) Uiso 1 1 d G
C112 C 0.1445(5) -0.1783(5) 0.4170(3) 0.100(4) Uiso 1 1 d G
H11B H 0.1197 -0.1471 0.4147 0.120 Uiso 1 1 calc R
C113 C 0.1088(5) -0.2426(6) 0.4359(4) 0.143(6) Uiso 1 1 d G
H11C H 0.0600 -0.2544 0.4463 0.171 Uiso 1 1 calc R
C114 C 0.1459(7) -0.2892(5) 0.4394(4) 0.141(6) Uiso 1 1 d G
H11D H 0.1220 -0.3322 0.4520 0.169 Uiso 1 1 calc R
C115 C 0.2188(6) -0.2716(5) 0.4238(4) 0.137(6) Uiso 1 1 d G
H11E H 0.2437 -0.3028 0.4261 0.165 Uiso 1 1 calc R
C116 C 0.2546(5) -0.2073(6) 0.4049(3) 0.102(4) Uiso 1 1 d G
H11F H 0.3033 -0.1955 0.3945 0.123 Uiso 1 1 calc R
C121 C 0.5863(7) -0.0274(6) 0.2097(3) 0.082(3) Uiso 1 1 d G
C122 C 0.5492(6) -0.0476(7) 0.1637(4) 0.140(6) Uiso 1 1 d G
H12B H 0.4925 -0.0753 0.1552 0.168 Uiso 1 1 calc R
C123 C 0.5967(11) -0.0265(9) 0.1303(3) 0.199(9) Uiso 1 1 d G
H12C H 0.5719 -0.0400 0.0995 0.239 Uiso 1 1 calc R
C124 C 0.6814(10) 0.0149(9) 0.1430(6) 0.202(10) Uiso 1 1 d G
H12D H 0.7132 0.0290 0.1207 0.243 Uiso 1 1 calc R
C125 C 0.7186(6) 0.0351(9) 0.1891(7) 0.271(15) Uiso 1 1 d G
H12E H 0.7752 0.0627 0.1976 0.325 Uiso 1 1 calc R
C126 C 0.6710(7) 0.0139(8) 0.2224(4) 0.247(13) Uiso 1 1 d G
H12F H 0.6958 0.0274 0.2533 0.296 Uiso 1 1 calc R
C131 C 0.4020(4) -0.2152(5) 0.3279(2) 0.064(2) Uiso 1 1 d G
C132 C 0.4632(5) -0.1356(4) 0.3503(3) 0.104(4) Uiso 1 1 d G
H13A H 0.4632 -0.0925 0.3417 0.125 Uiso 1 1 calc R
C133 C 0.5244(5) -0.1204(5) 0.3856(3) 0.147(6) Uiso 1 1 d G
H13B H 0.5654 -0.0671 0.4006 0.177 Uiso 1 1 calc R
C134 C 0.5244(6) -0.1847(7) 0.3985(3) 0.148(6) Uiso 1 1 d G
H13C H 0.5654 -0.1745 0.4221 0.178 Uiso 1 1 calc R
C135 C 0.4632(6) -0.2644(6) 0.3761(3) 0.137(6) Uiso 1 1 d G
H13D H 0.4632 -0.3074 0.3847 0.165 Uiso 1 1 calc R
C136 C 0.4020(5) -0.2796(4) 0.3408(3) 0.101(4) Uiso 1 1 d G
H13E H 0.3610 -0.3329 0.3258 0.121 Uiso 1 1 calc R
C141 C 0.0054(5) 0.1589(5) 0.3347(3) 0.063(2) Uiso 1 1 d G
C142 C -0.0777(5) 0.1169(5) 0.3346(4) 0.130(5) Uiso 1 1 d G
H14A H -0.1025 0.0625 0.3342 0.156 Uiso 1 1 calc R
C143 C -0.1238(5) 0.1561(7) 0.3352(4) 0.155(7) Uiso 1 1 d G
H14B H -0.1794 0.1280 0.3351 0.186 Uiso 1 1 calc R
C144 C -0.0867(7) 0.2374(8) 0.3358(4) 0.142(6) Uiso 1 1 d G
H14C H -0.1175 0.2637 0.3362 0.170 Uiso 1 1 calc R
C145 C -0.0035(8) 0.2794(5) 0.3360(4) 0.173(8) Uiso 1 1 d G
H14D H 0.0213 0.3338 0.3364 0.207 Uiso 1 1 calc R
C146 C 0.0425(5) 0.2402(5) 0.3354(4) 0.146(6) Uiso 1 1 d G
H14E H 0.0982 0.2683 0.3355 0.175 Uiso 1 1 calc R
C151 C 0.2351(4) 0.3658(4) 0.3075(2) 0.062(2) Uiso 1 1 d G
C152 C 0.1762(4) 0.3572(4) 0.2731(2) 0.077(3) Uiso 1 1 d G
H15A H 0.1533 0.3121 0.2465 0.092 Uiso 1 1 calc R
C153 C 0.1518(5) 0.4158(5) 0.2784(3) 0.113(4) Uiso 1 1 d G
H15B H 0.1124 0.4100 0.2553 0.135 Uiso 1 1 calc R
C154 C 0.1861(6) 0.4832(5) 0.3181(3) 0.130(5) Uiso 1 1 d G
H15C H 0.1697 0.5224 0.3216 0.156 Uiso 1 1 calc R
C155 C 0.2449(6) 0.4919(4) 0.3525(3) 0.125(5) Uiso 1 1 d G
H15D H 0.2679 0.5369 0.3790 0.150 Uiso 1 1 calc R
C156 C 0.2694(4) 0.4332(5) 0.3472(2) 0.095(4) Uiso 1 1 d G
H15E H 0.3087 0.4390 0.3702 0.114 Uiso 1 1 calc R
C161 C 0.0713(5) -0.3345(5) 0.2566(3) 0.065(2) Uiso 1 1 d G
C162 C 0.0064(6) -0.4039(6) 0.2253(3) 0.148(6) Uiso 1 1 d G
H16A H -0.0081 -0.4039 0.1952 0.177 Uiso 1 1 calc R
C163 C -0.0369(6) -0.4734(5) 0.2390(4) 0.164(7) Uiso 1 1 d G
H16B H -0.0803 -0.5199 0.2181 0.197 Uiso 1 1 calc R
C164 C -0.0152(7) -0.4735(6) 0.2840(5) 0.142(6) Uiso 1 1 d G
H16C H -0.0441 -0.5200 0.2932 0.171 Uiso 1 1 calc R
C165 C 0.0498(7) -0.4041(7) 0.3154(3) 0.153(7) Uiso 1 1 d G
H16D H 0.0643 -0.4042 0.3455 0.184 Uiso 1 1 calc R
C166 C 0.0930(5) -0.3346(5) 0.3016(3) 0.125(5) Uiso 1 1 d G
H16E H 0.1365 -0.2882 0.3226 0.150 Uiso 1 1 calc R
C171 C -0.1825(5) -0.0929(5) 0.2569(2) 0.057(2) Uiso 1 1 d G
C172 C -0.1643(5) -0.1348(5) 0.2833(3) 0.117(5) Uiso 1 1 d G
H17A H -0.1218 -0.1459 0.2785 0.141 Uiso 1 1 calc R
C173 C -0.2096(6) -0.1600(6) 0.3169(3) 0.137(6) Uiso 1 1 d G
H17B H -0.1974 -0.1880 0.3345 0.164 Uiso 1 1 calc R
C174 C -0.2731(6) -0.1433(6) 0.3241(3) 0.110(4) Uiso 1 1 d G
H17C H -0.3035 -0.1602 0.3466 0.133 Uiso 1 1 calc R
C175 C -0.2913(5) -0.1014(7) 0.2977(4) 0.154(7) Uiso 1 1 d G
H17D H -0.3338 -0.0903 0.3025 0.185 Uiso 1 1 calc R
C176 C -0.2460(6) -0.0762(6) 0.2641(3) 0.144(6) Uiso 1 1 d G
H17E H -0.2582 -0.0482 0.2465 0.173 Uiso 1 1 calc R
C181 C 0.2538(4) -0.3276(3) 0.1237(2) 0.058(2) Uiso 1 1 d G
C182 C 0.2466(4) -0.3761(4) 0.0795(2) 0.079(3) Uiso 1 1 d G
H18A H 0.2848 -0.3553 0.0612 0.095 Uiso 1 1 calc R
C183 C 0.1823(5) -0.4558(4) 0.0626(2) 0.099(4) Uiso 1 1 d G
H18B H 0.1775 -0.4882 0.0330 0.119 Uiso 1 1 calc R
C184 C 0.1252(4) -0.4869(3) 0.0900(3) 0.098(4) Uiso 1 1 d G
H18C H 0.0821 -0.5402 0.0787 0.117 Uiso 1 1 calc R
C185 C 0.1323(4) -0.4384(5) 0.1342(3) 0.112(4) Uiso 1 1 d G
H18D H 0.0941 -0.4592 0.1525 0.135 Uiso 1 1 calc R
C186 C 0.1966(4) -0.3587(4) 0.1511(2) 0.082(3) Uiso 1 1 d G
H18E H 0.2014 -0.3263 0.1807 0.099 Uiso 1 1 calc R
C191 C 0.1116(4) -0.2391(4) 0.05987(18) 0.057(2) Uiso 1 1 d G
C192 C 0.0997(4) -0.3181(4) 0.0487(2) 0.069(3) Uiso 1 1 d G
H19A H 0.0995 -0.3419 0.0722 0.083 Uiso 1 1 calc R
C193 C 0.0882(5) -0.3615(3) 0.0023(2) 0.089(3) Uiso 1 1 d G
H19B H 0.0802 -0.4144 -0.0052 0.107 Uiso 1 1 calc R
C194 C 0.0885(5) -0.3259(4) -0.03290(18) 0.089(3) Uiso 1 1 d G
H19C H 0.0807 -0.3550 -0.0639 0.107 Uiso 1 1 calc R
C195 C 0.1003(5) -0.2469(5) -0.0217(2) 0.107(4) Uiso 1 1 d G
H19D H 0.1006 -0.2231 -0.0452 0.128 Uiso 1 1 calc R
C196 C 0.1119(5) -0.2035(3) 0.0247(2) 0.083(3) Uiso 1 1 d G
H19E H 0.1198 -0.1507 0.0322 0.100 Uiso 1 1 calc R
C201 C 0.1667(5) 0.0069(5) 0.0379(2) 0.066(2) Uiso 1 1 d G
C202 C 0.0912(4) -0.0152(5) 0.0127(3) 0.093(3) Uiso 1 1 d G
H20A H 0.0523 -0.0089 0.0283 0.111 Uiso 1 1 calc R
C203 C 0.0739(5) -0.0466(5) -0.0357(3) 0.106(4) Uiso 1 1 d G
H20B H 0.0234 -0.0614 -0.0526 0.127 Uiso 1 1 calc R
C204 C 0.1321(6) -0.0560(6) -0.0590(2) 0.129(5) Uiso 1 1 d G
H20C H 0.1205 -0.0771 -0.0914 0.155 Uiso 1 1 calc R
C205 C 0.2076(6) -0.0340(6) -0.0339(3) 0.143(6) Uiso 1 1 d G
H20D H 0.2465 -0.0402 -0.0495 0.172 Uiso 1 1 calc R
C206 C 0.2249(4) -0.0025(6) 0.0146(3) 0.119(5) Uiso 1 1 d G
H20E H 0.2754 0.0122 0.0314 0.142 Uiso 1 1 calc R
C211 C 0.0305(4) 0.1689(4) 0.1803(2) 0.053(2) Uiso 1 1 d G
C212 C 0.0569(4) 0.2152(4) 0.1496(2) 0.079(3) Uiso 1 1 d G
H21A H 0.0980 0.2148 0.1339 0.094 Uiso 1 1 calc R
C213 C 0.0218(5) 0.2619(5) 0.1423(3) 0.110(4) Uiso 1 1 d G
H21B H 0.0394 0.2928 0.1217 0.132 Uiso 1 1 calc R
C214 C -0.0397(5) 0.2624(5) 0.1657(3) 0.115(5) Uiso 1 1 d G
H21C H -0.0631 0.2937 0.1608 0.137 Uiso 1 1 calc R
C215 C -0.0660(5) 0.2162(6) 0.1964(3) 0.132(5) Uiso 1 1 d G
H21D H -0.1071 0.2165 0.2120 0.158 Uiso 1 1 calc R
C216 C -0.0309(5) 0.1694(5) 0.2037(3) 0.098(4) Uiso 1 1 d G
H21E H -0.0485 0.1385 0.2242 0.118 Uiso 1 1 calc R
C221 C -0.1257(4) -0.3525(3) 0.1477(2) 0.055(2) Uiso 1 1 d G
C222 C -0.0645(3) -0.3662(4) 0.1311(2) 0.073(3) Uiso 1 1 d G
H22A H -0.0099 -0.3272 0.1430 0.087 Uiso 1 1 calc R
C223 C -0.0848(4) -0.4382(4) 0.0967(2) 0.080(3) Uiso 1 1 d G
H22B H -0.0439 -0.4474 0.0856 0.096 Uiso 1 1 calc R
C224 C -0.1664(4) -0.4965(3) 0.0790(2) 0.092(3) Uiso 1 1 d G
H22C H -0.1800 -0.5447 0.0559 0.110 Uiso 1 1 calc R
C225 C -0.2276(3) -0.4828(4) 0.0956(2) 0.088(3) Uiso 1 1 d G
H22D H -0.2821 -0.5218 0.0837 0.105 Uiso 1 1 calc R
C226 C -0.2072(3) -0.4108(4) 0.1299(2) 0.077(3) Uiso 1 1 d G
H22E H -0.2482 -0.4016 0.1411 0.093 Uiso 1 1 calc R
C231 C 0.2972(4) 0.3898(3) 0.1805(2) 0.051(2) Uiso 1 1 d G
C232 C 0.3409(4) 0.4374(4) 0.22557(19) 0.063(2) Uiso 1 1 d G
H23A H 0.3615 0.4164 0.2444 0.076 Uiso 1 1 calc R
C233 C 0.3537(4) 0.5164(3) 0.24250(18) 0.074(3) Uiso 1 1 d G
H23B H 0.3829 0.5483 0.2726 0.089 Uiso 1 1 calc R
C234 C 0.3228(5) 0.5479(3) 0.2144(3) 0.087(3) Uiso 1 1 d G
H23C H 0.3314 0.6007 0.2257 0.104 Uiso 1 1 calc R
C235 C 0.2791(5) 0.5002(4) 0.1694(2) 0.103(4) Uiso 1 1 d G
H23D H 0.2584 0.5213 0.1506 0.123 Uiso 1 1 calc R
C236 C 0.2663(4) 0.4212(4) 0.15243(18) 0.091(3) Uiso 1 1 d G
H23E H 0.2371 0.3893 0.1223 0.110 Uiso 1 1 calc R
C241 C -0.0829(3) -0.1911(3) 0.04741(17) 0.0452(18) Uiso 1 1 d G
C242 C -0.0816(4) -0.2610(3) 0.05060(17) 0.058(2) Uiso 1 1 d G
H24A H -0.0607 -0.2624 0.0790 0.070 Uiso 1 1 calc R
C243 C -0.1114(4) -0.3287(3) 0.0113(2) 0.074(3) Uiso 1 1 d G
H24B H -0.1105 -0.3754 0.0135 0.089 Uiso 1 1 calc R
C244 C -0.1425(4) -0.3265(3) -0.03115(18) 0.091(3) Uiso 1 1 d G
H24C H -0.1625 -0.3718 -0.0574 0.109 Uiso 1 1 calc R
C245 C -0.1439(4) -0.2566(4) -0.03434(16) 0.084(3) Uiso 1 1 d G
H24D H -0.1647 -0.2552 -0.0627 0.101 Uiso 1 1 calc R
C246 C -0.1141(4) -0.1889(3) 0.0049(2) 0.065(2) Uiso 1 1 d G
H24E H -0.1150 -0.1422 0.0028 0.078 Uiso 1 1 calc R
C251 C 0.3748(5) 0.3331(5) 0.5948(4) 0.090(3) Uiso 1 1 d G
C252 C 0.4197(7) 0.3907(8) 0.5729(3) 0.152(7) Uiso 1 1 d G
H25A H 0.4041 0.3804 0.5410 0.183 Uiso 1 1 calc R
C253 C 0.4877(7) 0.4639(7) 0.5987(5) 0.203(10) Uiso 1 1 d G
H25B H 0.5177 0.5024 0.5841 0.244 Uiso 1 1 calc R
C254 C 0.5109(6) 0.4794(6) 0.6464(5) 0.152(7) Uiso 1 1 d G
H25C H 0.5564 0.5283 0.6637 0.182 Uiso 1 1 calc R
C255 C 0.4660(8) 0.4217(8) 0.6683(3) 0.207(10) Uiso 1 1 d G
H25D H 0.4815 0.4321 0.7002 0.248 Uiso 1 1 calc R
C256 C 0.3980(7) 0.3486(7) 0.6425(4) 0.142(6) Uiso 1 1 d G
H25E H 0.3680 0.3101 0.6572 0.171 Uiso 1 1 calc R
C261 C 0.4168(6) 0.1947(6) 0.0578(3) 0.097(4) Uiso 1 1 d G
C262 C 0.4647(5) 0.1841(6) 0.0262(4) 0.128(5) Uiso 1 1 d G
H26A H 0.5130 0.1855 0.0366 0.153 Uiso 1 1 calc R
C263 C 0.4404(7) 0.1715(7) -0.0210(4) 0.155(7) Uiso 1 1 d G
H26B H 0.4724 0.1643 -0.0421 0.186 Uiso 1 1 calc R
C264 C 0.3683(8) 0.1694(7) -0.0365(3) 0.150(6) Uiso 1 1 d G
H26C H 0.3520 0.1610 -0.0681 0.180 Uiso 1 1 calc R
C265 C 0.3204(6) 0.1801(7) -0.0049(4) 0.157(7) Uiso 1 1 d G
H26D H 0.2721 0.1787 -0.0153 0.188 Uiso 1 1 calc R
C266 C 0.3447(6) 0.1927(6) 0.0423(4) 0.125(5) Uiso 1 1 d G
H26E H 0.3127 0.1998 0.0634 0.149 Uiso 1 1 calc R
C271 C 0.5981(6) 0.4303(7) 0.2370(4) 0.092(3) Uiso 1 1 d G
C272 C 0.6394(9) 0.5141(8) 0.2587(5) 0.224(11) Uiso 1 1 d G
H27A H 0.6133 0.5387 0.2759 0.268 Uiso 1 1 calc R
C273 C 0.7198(9) 0.5611(6) 0.2546(5) 0.250(13) Uiso 1 1 d G
H27B H 0.7474 0.6171 0.2691 0.300 Uiso 1 1 calc R
C274 C 0.7589(6) 0.5243(10) 0.2289(6) 0.176(8) Uiso 1 1 d G
H27C H 0.8126 0.5557 0.2262 0.212 Uiso 1 1 calc R
C275 C 0.7176(9) 0.4405(11) 0.2073(5) 0.252(13) Uiso 1 1 d G
H27D H 0.7438 0.4159 0.1901 0.303 Uiso 1 1 calc R
C276 C 0.6372(8) 0.3935(6) 0.2113(4) 0.167(7) Uiso 1 1 d G
H27E H 0.6096 0.3375 0.1968 0.200 Uiso 1 1 calc R
C281 C 0.5516(7) 0.1025(7) 0.3855(5) 0.116(5) Uiso 1 1 d G
C282 C 0.6240(9) 0.1353(8) 0.3690(4) 0.151(6) Uiso 1 1 d G
H28A H 0.6227 0.1367 0.3382 0.181 Uiso 1 1 calc R
C283 C 0.6983(7) 0.1660(9) 0.3985(7) 0.245(13) Uiso 1 1 d G
H28B H 0.7468 0.1879 0.3874 0.294 Uiso 1 1 calc R
C284 C 0.7003(9) 0.1638(10) 0.4445(6) 0.221(11) Uiso 1 1 d G
H28C H 0.7501 0.1844 0.4642 0.265 Uiso 1 1 calc R
C285 C 0.6280(13) 0.1310(10) 0.4610(4) 0.245(13) Uiso 1 1 d G
H28D H 0.6293 0.1296 0.4918 0.294 Uiso 1 1 calc R
C286 C 0.5536(9) 0.1004(9) 0.4315(5) 0.197(9) Uiso 1 1 d G
H28E H 0.5052 0.0784 0.4426 0.237 Uiso 1 1 calc R
C291 C 0.5012(6) 0.2914(6) 0.4861(4) 0.101(4) Uiso 1 1 d G
C292 C 0.5033(7) 0.3608(8) 0.4793(4) 0.146(6) Uiso 1 1 d G
H29A H 0.4569 0.3572 0.4638 0.176 Uiso 1 1 calc R
C293 C 0.5747(10) 0.4356(6) 0.4956(5) 0.208(10) Uiso 1 1 d G
H29B H 0.5761 0.4821 0.4911 0.249 Uiso 1 1 calc R
C294 C 0.6440(7) 0.4410(7) 0.5189(5) 0.198(9) Uiso 1 1 d G
H29C H 0.6918 0.4911 0.5298 0.238 Uiso 1 1 calc R
C295 C 0.6419(6) 0.3716(10) 0.5257(4) 0.174(8) Uiso 1 1 d G
H29D H 0.6883 0.3752 0.5412 0.208 Uiso 1 1 calc R
C296 C 0.5705(8) 0.2968(7) 0.5093(4) 0.166(7) Uiso 1 1 d G
H29E H 0.5691 0.2504 0.5139 0.200 Uiso 1 1 calc R

loop_
_atom_site_aniso_label
_atom_site_aniso_U_11
_atom_site_aniso_U_22
_atom_site_aniso_U_33
_atom_site_aniso_U_23
_atom_site_aniso_U_13
_atom_site_aniso_U_12
Cd1 0.0462(3) 0.0398(3) 0.0484(3) 0.0043(2) -0.0013(3) 0.0205(3)
Cd2 0.0465(3) 0.0447(3) 0.0607(4) 0.0134(3) 0.0070(3) 0.0241(3)
Cd3 0.0402(3) 0.0496(3) 0.0536(4) 0.0080(3) 0.0026(3) 0.0172(3)
Cd4 0.0484(3) 0.0426(3) 0.0642(4) 0.0093(3) -0.0064(3) 0.0193(3)
Cd5 0.0709(4) 0.0493(4) 0.0512(4) 0.0007(3) -0.0054(3) 0.0375(3)
Cd6 0.0429(3) 0.0551(4) 0.0479(3) 0.0068(3) 0.0013(3) 0.0195(3)
Cd7 0.0557(4) 0.0609(4) 0.0609(4) 0.0223(3) 0.0138(3) 0.0352(3)
Cd8 0.0496(4) 0.0493(4) 0.0614(4) 0.0012(3) 0.0094(3) 0.0222(3)
Cd9 0.0473(4) 0.0480(4) 0.0697(4) 0.0129(3) -0.0045(3) 0.0147(3)
Cd10 0.0704(4) 0.0603(4) 0.0456(3) 0.0032(3) -0.0002(3) 0.0394(3)
Cd11 0.0485(4) 0.0468(4) 0.0779(5) 0.0042(3) 0.0120(3) 0.0192(3)
Cd12 0.0618(4) 0.0505(4) 0.0576(4) 0.0047(3) 0.0055(3) 0.0335(3)
Cd13 0.0594(4) 0.0517(4) 0.0593(4) 0.0042(3) 0.0093(3) 0.0200(3)
Cd14 0.0583(4) 0.0426(3) 0.0702(4) 0.0080(3) 0.0129(3) 0.0218(3)
Cd15 0.0566(4) 0.0447(3) 0.0815(5) 0.0139(3) 0.0085(3) 0.0239(3)
Cd16 0.0507(4) 0.0676(4) 0.0541(4) 0.0045(3) -0.0016(3) 0.0228(3)
Cd17 0.0726(5) 0.0687(5) 0.0533(4) 0.0051(3) -0.0033(3) 0.0266(4)
S1 0.0476(11) 0.0447(11) 0.0458(11) 0.0017(9) -0.0014(9) 0.0223(9)
S2 0.0405(10) 0.0375(10) 0.0556(12) 0.0091(9) 0.0014(9) 0.0181(8)
S3 0.0455(11) 0.0376(10) 0.0463(11) 0.0066(8) 0.0010(8) 0.0206(9)
S4 0.0426(10) 0.0389(10) 0.0465(11) 0.0052(8) -0.0009(8) 0.0196(8)
S5 0.0930(19) 0.0634(15) 0.0455(13) -0.0003(11) -0.0033(12) 0.0310(14)
S6 0.0642(15) 0.0612(15) 0.0727(17) 0.0047(12) 0.0032(13) 0.0189(12)
S7 0.0562(14) 0.0604(14) 0.0910(19) 0.0183(13) 0.0166(13) 0.0245(12)
S8 0.0673(15) 0.0634(15) 0.0612(15) -0.0016(12) 0.0034(12) 0.0280(12)
S9 0.0682(16) 0.0503(13) 0.095(2) 0.0102(13) 0.0063(14) 0.0305(12)
S10 0.0529(13) 0.0583(14) 0.0723(16) 0.0006(12) 0.0055(12) 0.0180(11)
S11 0.0663(15) 0.0674(15) 0.0637(15) 0.0181(12) 0.0137(12) 0.0314(13)
S12 0.0549(13) 0.0558(13) 0.0770(16) 0.0072(12) 0.0099(12) 0.0276(11)
S13 0.0616(14) 0.0602(13) 0.0653(14) 0.0185(11) 0.0104(11) 0.0377(12)
S14 0.0685(15) 0.0611(14) 0.0559(13) 0.0100(11) 0.0079(11) 0.0373(12)
S15 0.0643(14) 0.0546(13) 0.0588(14) 0.0087(10) 0.0030(11) 0.0305(11)
S16 0.0525(12) 0.0522(12) 0.0735(15) 0.0169(11) 0.0047(11) 0.0276(10)
S17 0.0500(12) 0.0536(12) 0.0601(13) 0.0087(10) 0.0100(10) 0.0237(10)
S18 0.0776(16) 0.0535(13) 0.0597(14) 0.0029(10) -0.0029(12) 0.0433(12)
S19 0.0634(14) 0.0530(12) 0.0523(13) 0.0032(10) -0.0006(10) 0.0303(11)
S20 0.0559(13) 0.0524(12) 0.0581(13) 0.0093(10) 0.0127(10) 0.0235(10)
S21 0.0442(11) 0.0477(11) 0.0627(13) 0.0095(10) 0.0091(10) 0.0217(9)
S22 0.0487(12) 0.0451(12) 0.0698(15) 0.0093(10) -0.0097(11) 0.0156(10)
S23 0.0505(12) 0.0443(11) 0.0552(12) 0.0117(9) 0.0015(10) 0.0214(9)
S24 0.0426(11) 0.0494(11) 0.0476(11) 0.0094(9) 0.0015(9) 0.0178(9)
S25 0.116(3) 0.117(3) 0.0547(17) 0.0172(17) 0.0036(17) 0.025(2)
S26 0.0764(18) 0.0480(13) 0.134(3) 0.0247(15) 0.0481(18) 0.0289(13)
S27 0.0702(16) 0.0495(13) 0.094(2) 0.0192(13) -0.0087(14) 0.0175(12)
S28 0.0667(15) 0.0759(17) 0.0681(16) 0.0122(13) 0.0042(12) 0.0375(14)
S29 0.0743(18) 0.112(2) 0.0553(15) 0.0115(15) 0.0018(13) 0.0423(17)
N1 0.061(4) 0.053(4) 0.058(5) 0.005(3) 0.010(4) 0.036(4)
N2 0.044(4) 0.050(4) 0.050(4) 0.014(3) 0.008(3) 0.024(3)
N3 0.039(4) 0.052(4) 0.059(4) 0.016(3) 0.004(3) 0.017(3)
N4 0.039(4) 0.047(4) 0.056(4) 0.014(3) 0.006(3) 0.016(3)
N5 0.073(5) 0.057(5) 0.090(6) 0.022(4) 0.031(5) 0.042(4)
N6 0.048(4) 0.051(4) 0.071(5) 0.018(4) 0.021(4) 0.025(3)
N7 0.073(6) 0.123(9) 0.065(6) 0.020(6) -0.005(5) 0.048(6)
N8 0.040(4) 0.063(5) 0.054(4) 0.009(4) 0.006(3) 0.021(3)
B1 0.040(5) 0.049(5) 0.055(6) 0.011(4) 0.009(4) 0.020(4)
C1 0.053(5) 0.055(5) 0.055(5) 0.015(4) 0.004(4) 0.029(4)
C2 0.061(5) 0.068(6) 0.057(5) 0.012(4) 0.007(4) 0.041(5)
C3 0.064(6) 0.065(6) 0.057(5) 0.015(5) 0.003(4) 0.033(5)
C4 0.047(5) 0.049(5) 0.054(5) 0.009(4) 0.008(4) 0.022(4)
C5 0.044(5) 0.087(7) 0.059(6) 0.021(5) 0.011(4) 0.021(5)
C6 0.040(5) 0.086(7) 0.054(5) 0.016(5) 0.010(4) 0.018(5)
C7 0.047(5) 0.052(5) 0.072(6) 0.018(5) 0.015(4) 0.017(4)
C8 0.100(9) 0.058(7) 0.163(13) 0.036(7) 0.067(9) 0.049(7)
C9 0.093(8) 0.066(6) 0.124(10) 0.039(6) 0.070(7) 0.053(6)
C10 0.063(6) 0.085(7) 0.081(7) 0.030(6) 0.006(5) 0.037(6)
C11 0.056(6) 0.097(9) 0.079(8) -0.005(7) -0.007(6) 0.024(6)
C12 0.058(6) 0.068(7) 0.077(7) -0.007(5) -0.004(5) 0.018(5)

loop_
_atom_type_symbol
_atom_type_description
_atom_type_scat_dispersion_real
_atom_type_scat_dispersion_imag
_atom_type_scat_source
C C 0.0033 0.0016 'International Tables Vol C Tables 4.2.6.8 and 6.1.1.4'
H H 0.0000 0.0000 'International Tables Vol C Tables 4.2.6.8 and 6.1.1.4'
N N 0.0061 0.0033 'International Tables Vol C Tables 4.2.6.8 and 6.1.1.4'
S S 0.1246 0.1234 'International Tables Vol C Tables 4.2.6.8 and 6.1.1.4'
Cd Cd -0.8075 1.2024 'International Tables Vol C Tables 4.2.6.8 and 6.1.1.4'
B B 0.0013 0.0007 'International Tables Vol C Tables 4.2.6.8 and 6.1.1.4'

loop_
_geom_angle_atom_site_label_1
_geom_angle_atom_site_label_2
_geom_angle_atom_site_label_3
_geom_angle
_geom_angle_site_symmetry_1
_geom_angle_site_symmetry_3
S1 Cd1 S4 109.44(7) . .
S1 Cd1 S2 109.18(7) . .
S4 Cd1 S2 108.53(7) . .
S1 Cd1 S3 112.42(7) . .
S4 Cd1 S3 108.08(6) . .
S2 Cd1 S3 109.11(7) . .
S15 Cd2 S21 115.87(8) . .
S15 Cd2 S2 98.03(7) . .
S21 Cd2 S2 115.30(7) . .
S15 Cd2 S23 115.89(8) . .
S21 Cd2 S23 109.00(8) . .
S2 Cd2 S23 101.65(7) . .
N3 Cd3 S17 109.14(19) 1_455 .
N3 Cd3 S24 104.67(19) 1_455 .
S17 Cd3 S24 103.81(8) . .
N3 Cd3 S22 102.17(19) 1_455 .
S17 Cd3 S22 110.27(8) . .
S24 Cd3 S22 125.96(8) . .
S16 Cd4 S22 118.55(8) . .
S16 Cd4 S4 118.12(7) . .
S22 Cd4 S4 105.72(7) . .
S16 Cd4 S10 113.36(9) . .
S22 Cd4 S10 107.40(8) . .
S4 Cd4 S10 89.63(8) . .
S19 Cd5 S3 114.61(7) . .
S19 Cd5 S18 120.03(8) . .
S3 Cd5 S18 107.04(7) . .
S19 Cd5 S9 114.98(9) . .
S3 Cd5 S9 99.90(8) . .
S18 Cd5 S9 97.24(9) . .
S4 Cd6 S20 120.91(7) . .
S4 Cd6 S24 103.76(7) . .
S20 Cd6 S24 107.12(8) . .
S4 Cd6 S19 91.28(7) . .
S20 Cd6 S19 117.89(8) . .
S24 Cd6 S19 114.91(7) . .
S11 Cd7 S13 117.03(9) . .
S11 Cd7 S3 118.50(8) . .
S13 Cd7 S3 108.05(7) . .
S11 Cd7 S16 120.63(8) . .
S13 Cd7 S16 95.50(8) . .
S3 Cd7 S16 92.61(7) . .
S14 Cd8 S17 113.86(8) . .
S14 Cd8 S4 120.82(7) . .
S17 Cd8 S4 111.47(7) . .
S14 Cd8 S21 119.65(8) . .
S17 Cd8 S21 99.95(8) . .
S4 Cd8 S21 86.66(7) . .
S6 Cd9 S27 103.50(10) . .
S6 Cd9 S7 121.04(10) . .
S27 Cd9 S7 119.89(10) . .
S6 Cd9 S2 118.32(8) . .
S27 Cd9 S2 102.86(8) . .
S7 Cd9 S2 90.16(8) . .
S5 Cd10 S14 115.09(9) . .
S5 Cd10 S1 108.23(8) . .
S14 Cd10 S1 98.19(7) . .
S5 Cd10 S15 108.02(9) . .
S14 Cd10 S15 118.32(8) . .
S1 Cd10 S15 107.98(8) . .
S7 Cd11 S12 118.85(9) . .
S7 Cd11 S28 120.64(9) . .
S12 Cd11 S28 103.27(9) . .
S7 Cd11 S3 111.67(8) . .
S12 Cd11 S3 107.06(7) . .
S28 Cd11 S3 91.46(8) . .
N1 Cd12 S13 109.7(2) . .
N1 Cd12 S18 99.4(2) . .
S13 Cd12 S18 115.94(9) . .
N1 Cd12 S12 102.8(2) . .
S13 Cd12 S12 112.61(8) . .
S18 Cd12 S12 114.49(9) . .
S8 Cd13 S1 102.75(8) . .
S8 Cd13 S10 109.77(9) . .
S1 Cd13 S10 107.21(8) . .
S8 Cd13 S11 118.23(9) . .
S1 Cd13 S11 102.42(8) . .
S10 Cd13 S11 114.82(9) . .
S9 Cd14 S26 106.40(9) . .
S9 Cd14 S20 120.25(8) . .
S26 Cd14 S20 114.77(10) . .
S9 Cd14 S2 116.92(9) . .
S26 Cd14 S2 105.80(9) . .
S20 Cd14 S2 91.65(7) . .
N5 Cd15 S27 104.2(2) 1_565 .
N5 Cd15 S26 104.5(2) 1_565 .
S27 Cd15 S26 113.13(11) . .
N5 Cd15 S23 103.9(2) 1_565 .
S27 Cd15 S23 111.01(9) . .
S26 Cd15 S23 118.36(9) . .
S29 Cd16 S6 114.08(10) . .
S29 Cd16 S1 107.57(9) . .
S6 Cd16 S1 100.57(8) . .
S29 Cd16 S28 109.44(10) . .
S6 Cd16 S28 117.51(10) . .
S1 Cd16 S28 106.57(8) . .
S25 Cd17 S29 111.23(13) . .
S25 Cd17 S5 121.69(13) . .
S29 Cd17 S5 107.57(11) . .
S25 Cd17 S8 104.91(11) . .
S29 Cd17 S8 107.37(10) . .
S5 Cd17 S8 102.93(9) . .
Cd1 S1 Cd16 108.78(8) . .
Cd1 S1 Cd13 107.86(7) . .
Cd16 S1 Cd13 107.40(8) . .
Cd1 S1 Cd10 112.75(8) . .
Cd16 S1 Cd10 110.70(8) . .
Cd13 S1 Cd10 109.18(8) . .
Cd1 S2 Cd2 103.98(7) . .
Cd1 S2 Cd14 110.95(7) . .
Cd2 S2 Cd14 112.36(8) . .
Cd1 S2 Cd9 107.54(8) . .
Cd2 S2 Cd9 112.18(7) . .
Cd14 S2 Cd9 109.62(8) . .
Cd1 S3 Cd5 107.12(7) . .
Cd1 S3 Cd7 108.15(8) . .
Cd5 S3 Cd7 115.30(7) . .
Cd1 S3 Cd11 105.76(7) . .
Cd5 S3 Cd11 111.34(8) . .
Cd7 S3 Cd11 108.68(8) . .
Cd1 S4 Cd6 106.11(8) . .
Cd1 S4 Cd4 107.78(7) . .
Cd6 S4 Cd4 114.17(7) . .
Cd1 S4 Cd8 109.26(7) . .
Cd6 S4 Cd8 111.73(8) . .
Cd4 S4 Cd8 107.65(8) . .
C51 S5 Cd10 103.4(4) . .
C51 S5 Cd17 104.6(4) . .
Cd10 S5 Cd17 107.48(10) . .
C61 S6 Cd9 100.5(3) . .
C61 S6 Cd16 111.2(4) . .
Cd9 S6 Cd16 106.80(10) . .
C71 S7 Cd11 111.5(3) . .
C71 S7 Cd9 110.5(3) . .
Cd11 S7 Cd9 108.42(10) . .
C81 S8 Cd13 108.0(3) . .
C81 S8 Cd17 100.5(3) . .
Cd13 S8 Cd17 111.36(10) . .
C91 S9 Cd14 108.8(3) . .
C91 S9 Cd5 108.6(4) . .
Cd14 S9 Cd5 106.25(10) . .
C101 S10 Cd13 105.6(3) . .
C101 S10 Cd4 112.0(3) . .
Cd13 S10 Cd4 116.20(10) . .
C111 S11 Cd7 104.8(3) . .
C111 S11 Cd13 108.9(3) . .
Cd7 S11 Cd13 105.07(10) . .
C121 S12 Cd11 104.7(4) . .
C121 S12 Cd12 109.0(4) . .
Cd11 S12 Cd12 104.21(9) . .
C131 S13 Cd12 100.5(3) . .
C131 S13 Cd7 113.3(3) . .
Cd12 S13 Cd7 102.73(9) . .
C141 S14 Cd8 101.4(3) . .
C141 S14 Cd10 110.3(3) . .
Cd8 S14 Cd10 106.30(9) . .
C151 S15 Cd2 108.2(3) . .
C151 S15 Cd10 108.6(3) . .
Cd2 S15 Cd10 110.17(9) . .
C161 S16 Cd4 107.4(3) . .
C161 S16 Cd7 111.4(3) . .
Cd4 S16 Cd7 107.89(8) . .
C171 S17 Cd3 108.4(3) . .
C171 S17 Cd8 111.6(3) . .
Cd3 S17 Cd8 99.88(8) . .
C181 S18 Cd12 108.5(3) . .
C181 S18 Cd5 108.6(2) . .
Cd12 S18 Cd5 103.92(8) . .
C191 S19 Cd5 105.5(2) . .
C191 S19 Cd6 112.2(2) . .
Cd5 S19 Cd6 108.48(8) . .
C201 S20 Cd6 103.6(3) . .
C201 S20 Cd14 111.7(3) . .
Cd6 S20 Cd14 104.93(9) . .
C211 S21 Cd2 105.2(2) . .
C211 S21 Cd8 116.1(2) . .
Cd2 S21 Cd8 108.82(9) . .
C221 S22 Cd4 114.7(2) . .
C221 S22 Cd3 107.2(2) . .
Cd4 S22 Cd3 105.36(8) . .
C231 S23 Cd15 99.0(2) . .
C231 S23 Cd2 108.9(2) . .
Cd15 S23 Cd2 102.64(8) . .
C241 S24 Cd3 100.2(2) . .
C241 S24 Cd6 105.4(2) . .
Cd3 S24 Cd6 103.82(8) . .
C251 S25 Cd17 108.7(4) . .
C261 S26 Cd15 104.3(4) . .
C261 S26 Cd14 107.0(4) . .
Cd15 S26 Cd14 97.33(10) . .
C271 S27 Cd15 102.6(4) . .
C271 S27 Cd9 116.3(4) . .
Cd15 S27 Cd9 100.51(9) . .
C281 S28 Cd11 111.0(5) . .
C281 S28 Cd16 105.6(4) . .
Cd11 S28 Cd16 112.42(11) . .
C291 S29 Cd16 101.0(4) . .
C291 S29 Cd17 108.0(4) . .
Cd16 S29 Cd17 109.97(11) . .
C1 N1 C3 105.2(7) . .
C1 N1 Cd12 122.5(6) . .
C3 N1 Cd12 132.2(6) . .
C1 N2 C2 104.9(7) . .
C1 N2 B1 126.6(7) . .
C2 N2 B1 128.2(7) . .
C4 N3 C5 104.8(7) . .
C4 N3 Cd3 125.2(6) . 1_655
C5 N3 Cd3 129.5(6) . 1_655
C4 N4 C6 105.2(7) . .
C4 N4 B1 127.7(7) . .
C6 N4 B1 125.4(7) . .
C7 N5 C8 103.8(8) . .
C7 N5 Cd15 129.4(7) . 1_545
C8 N5 Cd15 126.8(6) . 1_545
C7 N6 C9 104.1(8) . .
C7 N6 B1 129.5(7) . .
C9 N6 B1 125.5(8) . .
C10 N7 C11 104.1(10) . .
C10 N8 C12 103.5(9) . .
C10 N8 B1 129.4(8) . .
C12 N8 B1 126.9(9) . .
N8 B1 N6 108.4(7) . .
N8 B1 N4 109.7(7) . .
N6 B1 N4 109.4(7) . .
N8 B1 N2 110.3(7) . .
N6 B1 N2 108.9(7) . .
N4 B1 N2 110.1(7) . .
N1 C1 N2 113.1(8) . .
C3 C2 N2 108.1(8) . .
C2 C3 N1 108.8(8) . .
N3 C4 N4 113.5(8) . .
C6 C5 N3 109.1(8) . .
C5 C6 N4 107.5(8) . .
N5 C7 N6 114.8(8) . .
C9 C8 N5 110.7(9) . .
C8 C9 N6 106.6(9) . .
N7 C10 N8 113.6(10) . .
C12 C11 N7 111.0(10) . .
C11 C12 N8 107.7(11) . .
C52 C51 C56 120.0 . .
C52 C51 S5 123.7(9) . .
C56 C51 S5 116.3(9) . .
C53 C52 C51 120.0 . .
C52 C53 C54 120.0 . .
C53 C54 C55 120.0 . .
C56 C55 C54 120.0 . .
C55 C56 C51 120.0 . .
C62 C61 C66 120.0 . .
C62 C61 S6 122.2(7) . .
C66 C61 S6 117.8(7) . .
C61 C62 C63 120.0 . .
C62 C63 C64 120.0 . .
C65 C64 C63 120.0 . .
C64 C65 C66 120.0 . .
C65 C66 C61 120.0 . .
C72 C71 C76 120.0 . .
C72 C71 S7 123.4(7) . .
C76 C71 S7 116.5(7) . .
C71 C72 C73 120.0 . .
C74 C73 C72 120.0 . .
C75 C74 C73 120.0 . .
C74 C75 C76 120.0 . .
C75 C76 C71 120.0 . .
C82 C81 C86 120.0 . .
C82 C81 S8 121.1(7) . .
C86 C81 S8 118.7(7) . .
C83 C82 C81 120.0 . .
C82 C83 C84 120.0 . .
C83 C84 C85 120.0 . .
C86 C85 C84 120.0 . .
C85 C86 C81 120.0 . .
C92 C91 C96 120.0 . .
C92 C91 S9 123.4(7) . .
C96 C91 S9 116.6(7) . .
C91 C92 C93 120.0 . .
C92 C93 C94 120.0 . .
C95 C94 C93 120.0 . .
C96 C95 C94 120.0 . .
C95 C96 C91 120.0 . .
C102 C101 C106 120.0 . .
C102 C101 S10 121.1(6) . .
C106 C101 S10 118.9(6) . .
C101 C102 C103 120.0 . .
C102 C103 C104 120.0 . .
C105 C104 C103 120.0 . .
C106 C105 C104 120.0 . .
C105 C106 C101 120.0 . .
C112 C111 C116 120.0 . .
C112 C111 S11 122.5(5) . .
C116 C111 S11 117.4(5) . .
C113 C112 C111 120.0 . .
C112 C113 C114 120.0 . .
C113 C114 C115 120.0 . .
C116 C115 C114 120.0 . .
C115 C116 C111 120.0 . .
C122 C121 C126 120.0 . .
C122 C121 S12 122.6(8) . .
C126 C121 S12 117.4(8) . .
C123 C122 C121 120.0 . .
C122 C123 C124 120.0 . .
C125 C124 C123 120.0 . .
C124 C125 C126 120.0 . .
C125 C126 C121 120.0 . .
C132 C131 C136 120.0 . .
C132 C131 S13 122.2(5) . .
C136 C131 S13 117.7(5) . .
C133 C132 C131 120.0 . .
C132 C133 C134 120.0 . .
C135 C134 C133 120.0 . .
C134 C135 C136 120.0 . .
C135 C136 C131 120.0 . .
C142 C141 C146 120.0 . .
C142 C141 S14 118.1(6) . .
C146 C141 S14 121.9(6) . .
C141 C142 C143 120.0 . .
C142 C143 C144 120.0 . .
C145 C144 C143 120.0 . .
C144 C145 C146 120.0 . .
C145 C146 C141 120.0 . .
C152 C151 C156 120.0 . .
C152 C151 S15 121.3(4) . .
C156 C151 S15 118.6(4) . .
C151 C152 C153 120.0 . .
C152 C153 C154 120.0 . .
C153 C154 C155 120.0 . .
C156 C155 C154 120.0 . .
C155 C156 C151 120.0 . .
C162 C161 C166 120.0 . .
C162 C161 S16 118.9(6) . .
C166 C161 S16 121.0(6) . .
C161 C162 C163 120.0 . .
C164 C163 C162 120.0 . .
C163 C164 C165 120.0 . .
C166 C165 C164 120.0 . .
C165 C166 C161 120.0 . .
C172 C171 C176 120.0 . .
C172 C171 S17 123.5(5) . .
C176 C171 S17 116.4(5) . .
C171 C172 C173 120.0 . .
C174 C173 C172 120.0 . .
C175 C174 C173 120.0 . .
C174 C175 C176 120.0 . .
C175 C176 C171 120.0 . .
C182 C181 C186 120.0 . .
C182 C181 S18 117.1(4) . .
C186 C181 S18 122.8(4) . .
C181 C182 C183 120.0 . .
C182 C183 C184 120.0 . .
C185 C184 C183 120.0 . .
C184 C185 C186 120.0 . .
C185 C186 C181 120.0 . .
C192 C191 C196 120.0 . .
C192 C191 S19 118.4(4) . .
C196 C191 S19 121.5(4) . .
C191 C192 C193 120.0 . .
C192 C193 C194 120.0 . .
C193 C194 C195 120.0 . .
C196 C195 C194 120.0 . .
C195 C196 C191 120.0 . .
C202 C201 C206 120.0 . .
C202 C201 S20 120.1(5) . .
C206 C201 S20 119.9(5) . .
C203 C202 C201 120.0 . .
C202 C203 C204 120.0 . .
C205 C204 C203 120.0 . .
C204 C205 C206 120.0 . .
C205 C206 C201 120.0 . .
C212 C211 C216 120.0 . .
C212 C211 S21 118.4(4) . .
C216 C211 S21 121.6(4) . .
C213 C212 C211 120.0 . .
C212 C213 C214 120.0 . .
C215 C214 C213 120.0 . .
C214 C215 C216 120.0 . .
C215 C216 C211 120.0 . .
C222 C221 C226 120.0 . .
C222 C221 S22 122.7(4) . .
C226 C221 S22 117.3(4) . .
C223 C222 C221 120.0 . .
C222 C223 C224 120.0 . .
C225 C224 C223 120.0 . .
C224 C225 C226 120.0 . .
C225 C226 C221 120.0 . .
C232 C231 C236 120.0 . .
C232 C231 S23 123.4(4) . .
C236 C231 S23 116.6(4) . .
C233 C232 C231 120.0 . .
C232 C233 C234 120.0 . .
C235 C234 C233 120.0 . .
C236 C235 C234 120.0 . .
C235 C236 C231 120.0 . .
C242 C241 C246 120.0 . .
C242 C241 S24 121.6(3) . .
C246 C241 S24 118.4(3) . .
C241 C242 C243 120.0 . .
C244 C243 C242 120.0 . .
C243 C244 C245 120.0 . .
C246 C245 C244 120.0 . .
C245 C246 C241 120.0 . .
C252 C251 C256 120.0 . .
C252 C251 S25 125.7(8) . .
C256 C251 S25 114.2(8) . .
C251 C252 C253 120.0 . .
C254 C253 C252 120.0 . .
C253 C254 C255 120.0 . .
C254 C255 C256 120.0 . .
C255 C256 C251 120.0 . .
C262 C261 C266 120.0 . .
C262 C261 S26 117.5(7) . .
C266 C261 S26 122.4(7) . .
C261 C262 C263 120.0 . .
C262 C263 C264 120.0 . .
C265 C264 C263 120.0 . .
C266 C265 C264 120.0 . .
C265 C266 C261 120.0 . .
C272 C271 C276 120.0 . .
C272 C271 S27 117.7(9) . .
C276 C271 S27 122.3(9) . .
C273 C272 C271 120.0 . .
C274 C273 C272 120.0 . .
C273 C274 C275 120.0 . .
C274 C275 C276 120.0 . .
C275 C276 C271 120.0 . .
C282 C281 C286 120.0 . .
C282 C281 S28 122.5(10) . .
C286 C281 S28 117.5(10) . .
C281 C282 C283 120.0 . .
C284 C283 C282 120.0 . .
C283 C284 C285 120.0 . .
C286 C285 C284 120.0 . .
C285 C286 C281 120.0 . .
C292 C291 C296 120.0 . .
C292 C291 S29 122.6(8) . .
C296 C291 S29 117.4(8) . .
C291 C292 C293 120.0 . .
C294 C293 C292 120.0 . .
C293 C294 C295 120.0 . .
C296 C295 C294 120.0 . .
C295 C296 C291 120.0 . .

loop_
_geom_bond_atom_site_label_1
_geom_bond_atom_site_label_2
_geom_bond_distance
_geom_bond_site_symmetry_2
Cd1 S1 2.496(2) .
Cd1 S4 2.512(2) .
Cd1 S2 2.513(2) .
Cd1 S3 2.517(2) .
Cd2 S15 2.534(2) .
Cd2 S21 2.534(2) .
Cd2 S2 2.543(2) .
Cd2 S23 2.544(2) .
Cd3 N3 2.241(7) 1_455
Cd3 S17 2.518(2) .
Cd3 S24 2.525(2) .
Cd3 S22 2.547(2) .
Cd4 S16 2.499(2) .
Cd4 S22 2.539(2) .
Cd4 S4 2.549(2) .
Cd4 S10 2.553(3) .
Cd5 S19 2.509(2) .
Cd5 S3 2.530(2) .
Cd5 S18 2.541(2) .
Cd5 S9 2.561(3) .
Cd6 S4 2.532(2) .
Cd6 S20 2.532(2) .
Cd6 S24 2.534(2) .
Cd6 S19 2.581(2) .
Cd7 S11 2.511(3) .
Cd7 S13 2.547(2) .
Cd7 S3 2.547(2) .
Cd7 S16 2.595(2) .
Cd8 S14 2.501(2) .
Cd8 S17 2.534(2) .
Cd8 S4 2.549(2) .
Cd8 S21 2.596(2) .
Cd9 S6 2.498(3) .
Cd9 S27 2.528(3) .
Cd9 S7 2.537(3) .
Cd9 S2 2.557(2) .
Cd10 S5 2.523(2) .
Cd10 S14 2.541(3) .
Cd10 S1 2.543(2) .
Cd10 S15 2.552(3) .
Cd11 S7 2.510(3) .
Cd11 S12 2.521(2) .
Cd11 S28 2.526(3) .
Cd11 S3 2.555(2) .
Cd12 N1 2.225(7) .
Cd12 S13 2.512(3) .
Cd12 S18 2.528(2) .
Cd12 S12 2.530(2) .
Cd13 S8 2.514(3) .
Cd13 S1 2.540(2) .
Cd13 S10 2.540(3) .
Cd13 S11 2.561(3) .
Cd14 S9 2.513(3) .
Cd14 S26 2.518(3) .
Cd14 S20 2.542(2) .
Cd14 S2 2.549(2) .
Cd15 N5 2.197(8) 1_565
Cd15 S27 2.500(3) .
Cd15 S26 2.512(3) .
Cd15 S23 2.525(2) .
Cd16 S29 2.496(3) .
Cd16 S6 2.525(3) .
Cd16 S1 2.530(2) .
Cd16 S28 2.532(3) .
Cd17 S25 2.421(3) .
Cd17 S29 2.560(3) .
Cd17 S5 2.580(3) .
Cd17 S8 2.582(3) .
S5 C51 1.763(10) .
S6 C61 1.761(8) .
S7 C71 1.744(8) .
S8 C81 1.771(8) .
S9 C91 1.756(8) .
S10 C101 1.772(8) .
S11 C111 1.763(7) .
S12 C121 1.740(9) .
S13 C131 1.764(7) .
S14 C141 1.766(7) .
S15 C151 1.776(6) .
S16 C161 1.767(7) .
S17 C171 1.795(7) .
S18 C181 1.762(6) .
S19 C191 1.773(5) .
S20 C201 1.770(7) .
S21 C211 1.776(6) .
S22 C221 1.778(5) .
S23 C231 1.777(5) .
S24 C241 1.779(5) .
S25 C251 1.701(9) .
S26 C261 1.675(9) .
S27 C271 1.722(10) .
S28 C281 1.728(11) .
S29 C291 1.754(10) .
N1 C1 1.324(11) .
N1 C3 1.369(11) .
N2 C1 1.329(10) .
N2 C2 1.380(11) .
N2 B1 1.547(11) .
N3 C4 1.313(10) .
N3 C5 1.374(11) .
N3 Cd3 2.241(7) 1_655
N4 C4 1.329(10) .
N4 C6 1.377(11) .
N4 B1 1.545(11) .
N5 C7 1.292(11) .
N5 C8 1.358(13) .
N5 Cd15 2.197(8) 1_545
N6 C7 1.322(11) .
N6 C9 1.385(11) .
N6 B1 1.536(12) .
N7 C10 1.306(13) .
N7 C11 1.353(16) .
N8 C10 1.352(12) .
N8 C12 1.380(12) .
N8 B1 1.527(12) .
C2 C3 1.345(12) .
C5 C6 1.348(12) .
C8 C9 1.326(14) .
C11 C12 1.318(16) .
C51 C52 1.3900 .
C51 C56 1.3900 .
C52 C53 1.3900 .
C53 C54 1.3900 .
C54 C55 1.3900 .
C55 C56 1.3900 .
C61 C62 1.3900 .
C61 C66 1.3900 .
C62 C63 1.3900 .
C63 C64 1.3900 .
C64 C65 1.3900 .
C65 C66 1.3900 .
C71 C72 1.3900 .
C71 C76 1.3900 .
C72 C73 1.3900 .
C73 C74 1.3900 .
C74 C75 1.3900 .
C75 C76 1.3900 .
C81 C82 1.3900 .
C81 C86 1.3900 .
C82 C83 1.3900 .
C83 C84 1.3900 .
C84 C85 1.3900 .
C85 C86 1.3900 .
C91 C92 1.3900 .
C91 C96 1.3900 .
C92 C93 1.3900 .
C93 C94 1.3900 .
C94 C95 1.3900 .
C95 C96 1.3900 .
C101 C102 1.3900 .
C101 C106 1.3900 .
C102 C103 1.3900 .
C103 C104 1.3900 .
C104 C105 1.3900 .
C105 C106 1.3900 .
C111 C112 1.3900 .
C111 C116 1.3900 .
C112 C113 1.3900 .
C113 C114 1.3900 .
C114 C115 1.3900 .
C115 C116 1.3900 .
C121 C122 1.3900 .
C121 C126 1.3900 .
C122 C123 1.3900 .
C123 C124 1.3900 .
C124 C125 1.3900 .
C125 C126 1.3900 .
C131 C132 1.3900 .
C131 C136 1.3900 .
C132 C133 1.3900 .
C133 C134 1.3900 .
C134 C135 1.3900 .
C135 C136 1.3900 .
C141 C142 1.3900 .
C141 C146 1.3900 .
C142 C143 1.3900 .
C143 C144 1.3900 .
C144 C145 1.3900 .
C145 C146 1.3900 .
C151 C152 1.3900 .
C151 C156 1.3900 .
C152 C153 1.3900 .
C153 C154 1.3900 .
C154 C155 1.3900 .
C155 C156 1.3900 .
C161 C162 1.3900 .
C161 C166 1.3900 .
C162 C163 1.3900 .
C163 C164 1.3900 .
C164 C165 1.3900 .
C165 C166 1.3900 .
C171 C172 1.3900 .
C171 C176 1.3900 .
C172 C173 1.3900 .
C173 C174 1.3900 .
C174 C175 1.3900 .
C175 C176 1.3900 .
C181 C182 1.3900 .
C181 C186 1.3900 .
C182 C183 1.3900 .
C183 C184 1.3900 .
C184 C185 1.3900 .
C185 C186 1.3900 .
C191 C192 1.3900 .
C191 C196 1.3900 .
C192 C193 1.3900 .
C193 C194 1.3900 .
C194 C195 1.3900 .
C195 C196 1.3900 .
C201 C202 1.3900 .
C201 C206 1.3900 .
C202 C203 1.3900 .
C203 C204 1.3900 .
C204 C205 1.3900 .
C205 C206 1.3900 .
C211 C212 1.3900 .
C211 C216 1.3900 .
C212 C213 1.3900 .
C213 C214 1.3900 .
C214 C215 1.3900 .
C215 C216 1.3900 .
C221 C222 1.3900 .
C221 C226 1.3900 .
C222 C223 1.3900 .
C223 C224 1.3900 .
C224 C225 1.3900 .
C225 C226 1.3900 .
C231 C232 1.3900 .
C231 C236 1.3900 .
C232 C233 1.3900 .
C233 C234 1.3900 .
C234 C235 1.3900 .
C235 C236 1.3900 .
C241 C242 1.3900 .
C241 C246 1.3900 .
C242 C243 1.3900 .
C243 C244 1.3900 .
C244 C245 1.3900 .
C245 C246 1.3900 .
C251 C252 1.3900 .
C251 C256 1.3900 .
C252 C253 1.3900 .
C253 C254 1.3900 .
C254 C255 1.3900 .
C255 C256 1.3900 .
C261 C262 1.3900 .
C261 C266 1.3900 .
C262 C263 1.3900 .
C263 C264 1.3900 .
C264 C265 1.3900 .
C265 C266 1.3900 .
C271 C272 1.3900 .
C271 C276 1.3900 .
C272 C273 1.3900 .
C273 C274 1.3900 .
C274 C275 1.3900 .
C275 C276 1.3900 .
C281 C282 1.3900 .
C281 C286 1.3900 .
C282 C283 1.3900 .
C283 C284 1.3900 .
C284 C285 1.3900 .
C285 C286 1.3900 .
C291 C292 1.3900 .
C291 C296 1.3900 .
C292 C293 1.3900 .
C293 C294 1.3900 .
C294 C295 1.3900 .
C295 C296 1.3900 .
